data_4123294
loop_
_publ_author_name
'Molinaro, Carmela'
'Scott, Jeremy P.'
'Shevlin, Michael'
'Wise, Christopher'
'M\'enard, Alain'
'Gibb, Andrew'
'Junker, Ellyn M.'
'Lieberman, David'

_publ_section_title
;
 Catalytic, Asymmetric, and Stereodivergent Synthesis of Non-Symmetric
 \b,\b-Diaryl-\a-Amino Acids.
;
_journal_issue 2
_journal_name_full 'Journal of the American Chemical Society'
_journal_page_first 999
_journal_page_last 1006
_journal_paper_doi 10.1021/ja511872a
_journal_volume 137
_journal_year 2015
_chemical_absolute_configuration ad
_chemical_formula_moiety 'C21 H22 Cl F2 N O4'
_chemical_formula_sum 'C21 H22 Cl F2 N O4'
_chemical_formula_weight 425.84
_chemical_name_systematic
;
methyl (2S,3S)-2-((tert-butoxycarbonyl)amino)-3-(4-chlorophenyl)-3-(3,5-difluorophenyl)propanoate
;
_space_group_crystal_system monoclinic
_space_group_IT_number 4
_space_group_name_Hall 'P 2yb'
_space_group_name_H-M_alt 'P 1 21 1'
_symmetry_space_group_name_Hall 'P 2yb'
_symmetry_space_group_name_H-M 'P 1 21 1'
_atom_sites_solution_hydrogens mixed
_audit_creation_method SHELXL-2014
_cell_angle_alpha 90
_cell_angle_beta 104.8054(14)
_cell_angle_gamma 90
_cell_formula_units_Z 2
_cell_length_a 10.3707(4)
_cell_length_b 5.1424(2)
_cell_length_c 19.9292(8)
_cell_measurement_reflns_used 8402
_cell_measurement_temperature 100(2)
_cell_measurement_theta_max 66.62
_cell_measurement_theta_min 2.293
_cell_volume 1027.54(7)
_computing_cell_refinement 'SAINT V8.34A'
_computing_data_collection 'SAINT V8.34A'
_computing_data_reduction 'SAINT V8.34A'
_computing_molecular_graphics 'SHELXL-2014 (Sheldrick, 2014)'
_computing_publication_material 'SHELXL-2014 (Sheldrick, 2014)'
_computing_structure_refinement 'SHELXL-2014 (Sheldrick, 2014)'
_computing_structure_solution 'SHELXL-2014 (Sheldrick, 2014)'
_diffrn_ambient_temperature 100(2)
_diffrn_detector_area_resol_mean 8.333
_diffrn_measured_fraction_theta_full 1.000
_diffrn_measured_fraction_theta_max 0.998
_diffrn_measurement_device_type 'Bruker \k-geometry diffractometer'
_diffrn_measurement_method 'phi and omega scans '
_diffrn_radiation_type CuK\a
_diffrn_radiation_wavelength 1.54178
_diffrn_reflns_av_R_equivalents 0.0350
_diffrn_reflns_av_unetI/netI 0.0379
_diffrn_reflns_Laue_measured_fraction_full 1.000
_diffrn_reflns_Laue_measured_fraction_max 0.998
_diffrn_reflns_limit_h_max 12
_diffrn_reflns_limit_h_min -12
_diffrn_reflns_limit_k_max 6
_diffrn_reflns_limit_k_min -6
_diffrn_reflns_limit_l_max 23
_diffrn_reflns_limit_l_min -23
_diffrn_reflns_number 11584
_diffrn_reflns_point_group_measured_fraction_full 0.998
_diffrn_reflns_point_group_measured_fraction_max 0.996
_diffrn_reflns_theta_full 66.500
_diffrn_reflns_theta_max 66.682
_diffrn_reflns_theta_min 2.293
_diffrn_source 'sealed-tube X-ray generator'
_exptl_absorpt_coefficient_mu 2.049
_exptl_absorpt_correction_T_max 0.960
_exptl_absorpt_correction_T_min 0.811
_exptl_absorpt_correction_type multi-scan
_exptl_absorpt_process_details
;
(SADABS; Sheldrick, 2003)
;
_exptl_crystal_colour colourless
_exptl_crystal_density_diffrn 1.376
_exptl_crystal_description rod
_exptl_crystal_F_000 444
_exptl_crystal_size_max 0.100
_exptl_crystal_size_mid 0.030
_exptl_crystal_size_min 0.020
_exptl_transmission_factor_max 0.7528
_exptl_transmission_factor_min 0.6364
_refine_diff_density_max 0.291
_refine_diff_density_min -0.313
_refine_diff_density_rms 0.045
_refine_ls_abs_structure_details
;
 Flack x determined using 1389 quotients [(I+)-(I-)]/[(I+)+(I-)]
 (Parsons, Flack and Wagner, Acta Cryst. B69 (2013) 249-259).
;
_refine_ls_abs_structure_Flack 0.01(3)
_refine_ls_extinction_method none
_refine_ls_goodness_of_fit_ref 1.023
_refine_ls_hydrogen_treatment mixed
_refine_ls_matrix_type full
_refine_ls_number_parameters 269
_refine_ls_number_reflns 3627
_refine_ls_number_restraints 1
_refine_ls_restrained_S_all 1.022
_refine_ls_R_factor_all 0.0591
_refine_ls_R_factor_gt 0.0548
_refine_ls_shift/su_max 0.000
_refine_ls_shift/su_mean 0.000
_refine_ls_structure_factor_coef Fsqd
_refine_ls_weighting_details 'w=1/[\s^2^(Fo^2^)+(0.0725P)^2^+0.6514P] where P=(Fo^2^+2Fc^2^)/3'
_refine_ls_weighting_scheme calc
_refine_ls_wR_factor_gt 0.1411
_refine_ls_wR_factor_ref 0.1453
_reflns_Friedel_coverage 0.777
_reflns_Friedel_fraction_full 0.996
_reflns_Friedel_fraction_max 0.992
_reflns_number_gt 3358
_reflns_number_total 3627
_reflns_threshold_expression 'I > 2\s(I)'
_cod_data_source_file ja511872a_si_002.cif
_cod_data_source_block mdj055c_abs
_cod_depositor_comments 'Adding full bibliography for 4123294.cif.'
_cod_database_code 4123294
_shelx_space_group_comment
;
The symmetry employed for this shelxl refinement is uniquely defined
by the following loop, which should always be used as a source of
symmetry information in preference to the above space-group names.
They are only intended as comments.
;
_shelx_estimated_absorpt_t_min 0.821
_shelx_estimated_absorpt_t_max 0.960
_shelxl_version_number 2014-3

loop_
_space_group_symop_operation_xyz
'x, y, z'
'-x, y+1/2, -z'

loop_
_atom_site_label
_atom_site_type_symbol
_atom_site_fract_x
_atom_site_fract_y
_atom_site_fract_z
_atom_site_U_iso_or_equiv
_atom_site_adp_type
_atom_site_occupancy
_atom_site_site_symmetry_order
_atom_site_calc_flag
_atom_site_refinement_flags_posn
_atom_site_refinement_flags_adp
Cl1 Cl 1.08770(14) 0.5300(5) 0.92688(11) 0.1050(7) Uani 1 1 d . .
F1 F 0.2776(3) 0.7983(8) 0.52551(15) 0.0773(10) Uani 1 1 d . .
F2 F 0.6094(3) 0.1702(6) 0.60308(13) 0.0558(7) Uani 1 1 d . .
O1 O 0.4876(6) 1.0960(9) 0.8825(2) 0.0894(15) Uani 1 1 d . .
O2 O 0.3705(5) 0.7858(11) 0.9131(2) 0.0939(16) Uani 1 1 d . .
O3 O 0.2452(3) 0.3449(6) 0.73662(19) 0.0503(8) Uani 1 1 d . .
O4 O 0.0950(3) 0.6619(6) 0.68915(17) 0.0463(7) Uani 1 1 d . .
N1 N 0.2833(4) 0.7737(7) 0.7630(2) 0.0415(8) Uani 1 1 d . .
H1A H 0.248(5) 0.911(12) 0.752(3) 0.050 Uiso 1 1 d . U
C1 C 0.4320(4) 0.8961(9) 0.8708(2) 0.0453(10) Uani 1 1 d . .
C2 C 0.4175(4) 0.7370(8) 0.8050(2) 0.0403(9) Uani 1 1 d . .
H2A H 0.4293 0.5493 0.8182 0.048 Uiso 1 1 calc R U
C3 C 0.5275(4) 0.8138(8) 0.7681(2) 0.0407(9) Uani 1 1 d . .
H3A H 0.5234 1.0071 0.7623 0.049 Uiso 1 1 calc R U
C4 C 0.3643(9) 0.940(2) 0.9733(4) 0.118(4) Uani 1 1 d . .
H4A H 0.3106 0.8489 0.9998 0.177 Uiso 1 1 calc R U
H4B H 0.3236 1.1092 0.9580 0.177 Uiso 1 1 calc R U
H4C H 0.4547 0.9669 1.0028 0.177 Uiso 1 1 calc R U
C5 C 0.2101(4) 0.5718(8) 0.7299(2) 0.0424(10) Uani 1 1 d . .
C6 C -0.0060(4) 0.4812(9) 0.6483(3) 0.0485(10) Uani 1 1 d . .
C7 C -0.0535(5) 0.2994(10) 0.6972(3) 0.0551(12) Uani 1 1 d . .
H7A H -0.1341 0.2082 0.6716 0.083 Uiso 1 1 calc R U
H7B H -0.0737 0.4006 0.7349 0.083 Uiso 1 1 calc R U
H7C H 0.0165 0.1723 0.7166 0.083 Uiso 1 1 calc R U
C8 C -0.1180(5) 0.6626(11) 0.6126(3) 0.0617(13) Uani 1 1 d . .
H8A H -0.1909 0.5611 0.5833 0.093 Uiso 1 1 calc R U
H8B H -0.0846 0.7872 0.5839 0.093 Uiso 1 1 calc R U
H8C H -0.1507 0.7567 0.6477 0.093 Uiso 1 1 calc R U
C9 C 0.0507(5) 0.3415(11) 0.5950(3) 0.0578(12) Uani 1 1 d . .
H9A H -0.0201 0.2411 0.5637 0.087 Uiso 1 1 calc R U
H9B H 0.1221 0.2237 0.6188 0.087 Uiso 1 1 calc R U
H9C H 0.0866 0.4694 0.5682 0.087 Uiso 1 1 calc R U
C10 C 0.6666(4) 0.7482(9) 0.8118(2) 0.0430(9) Uani 1 1 d . .
C11 C 0.7750(5) 0.8840(11) 0.8021(3) 0.0637(14) Uani 1 1 d . .
H11A H 0.7602 1.0247 0.7702 0.076 Uiso 1 1 calc R U
C12 C 0.9043(5) 0.8234(14) 0.8372(4) 0.0759(17) Uani 1 1 d . .
H12A H 0.9773 0.9206 0.8297 0.091 Uiso 1 1 calc R U
C13 C 0.9250(5) 0.6206(13) 0.8829(3) 0.0661(15) Uani 1 1 d . .
C14 C 0.8219(5) 0.4758(15) 0.8933(3) 0.0676(16) Uani 1 1 d . .
H14A H 0.8381 0.3330 0.9246 0.081 Uiso 1 1 calc R U
C15 C 0.6929(5) 0.5404(13) 0.8576(3) 0.0604(13) Uani 1 1 d . .
H15A H 0.6207 0.4398 0.8646 0.072 Uiso 1 1 calc R U
C16 C 0.4989(4) 0.6968(9) 0.6957(2) 0.0417(10) Uani 1 1 d . .
C17 C 0.4006(4) 0.8061(10) 0.6417(2) 0.0493(11) Uani 1 1 d . .
H17A H 0.3528 0.9562 0.6492 0.059 Uiso 1 1 calc R U
C18 C 0.3747(5) 0.6888(12) 0.5767(2) 0.0564(13) Uani 1 1 d . .
C19 C 0.4411(5) 0.4763(12) 0.5617(2) 0.0545(12) Uani 1 1 d . .
H19A H 0.4206 0.4013 0.5166 0.065 Uiso 1 1 calc R U
C20 C 0.5386(4) 0.3779(10) 0.6150(2) 0.0468(11) Uani 1 1 d . .
C21 C 0.5685(4) 0.4803(9) 0.6819(2) 0.0410(9) Uani 1 1 d . .
H21A H 0.6359 0.4031 0.7178 0.049 Uiso 1 1 calc R U

loop_
_atom_site_aniso_label
_atom_site_aniso_U_11
_atom_site_aniso_U_22
_atom_site_aniso_U_33
_atom_site_aniso_U_23
_atom_site_aniso_U_13
_atom_site_aniso_U_12
Cl1 0.0436(7) 0.1336(17) 0.1249(14) -0.0099(13) -0.0017(8) 0.0127(10)
F1 0.0582(17) 0.118(3) 0.0511(16) 0.0237(18) 0.0045(13) 0.0119(19)
F2 0.0600(15) 0.0591(16) 0.0530(15) -0.0034(13) 0.0228(12) -0.0061(14)
O1 0.144(4) 0.071(3) 0.064(2) -0.015(2) 0.046(3) -0.041(3)
O2 0.099(3) 0.121(4) 0.083(3) -0.031(3) 0.062(3) -0.044(3)
O3 0.0471(17) 0.0308(16) 0.076(2) 0.0040(15) 0.0211(16) -0.0027(13)
O4 0.0388(14) 0.0303(14) 0.0686(19) -0.0052(14) 0.0115(14) -0.0055(13)
N1 0.0375(18) 0.0296(18) 0.059(2) 0.0065(16) 0.0144(15) 0.0023(15)
C1 0.041(2) 0.046(3) 0.050(2) 0.0082(19) 0.0144(19) 0.0036(19)
C2 0.037(2) 0.036(2) 0.050(2) 0.0083(18) 0.0159(17) 0.0008(17)
C3 0.042(2) 0.034(2) 0.049(2) 0.0047(18) 0.0169(18) -0.0033(18)
C4 0.112(6) 0.175(10) 0.091(5) -0.048(6) 0.070(5) -0.043(6)
C5 0.040(2) 0.032(2) 0.059(3) 0.0028(19) 0.0203(19) -0.0015(18)
C6 0.043(2) 0.035(2) 0.069(3) -0.008(2) 0.017(2) -0.0068(19)
C7 0.046(2) 0.042(2) 0.083(3) -0.008(2) 0.027(2) -0.009(2)
C8 0.048(3) 0.046(3) 0.085(4) -0.011(3) 0.007(2) -0.009(2)
C9 0.052(3) 0.052(3) 0.073(3) -0.010(3) 0.022(2) -0.009(2)
C10 0.043(2) 0.045(2) 0.043(2) -0.0004(18) 0.0141(17) -0.0049(19)
C11 0.048(3) 0.054(3) 0.094(4) 0.012(3) 0.026(3) -0.004(2)
C12 0.043(3) 0.070(4) 0.118(5) 0.001(4) 0.029(3) -0.007(3)
C13 0.041(2) 0.089(4) 0.065(3) -0.007(3) 0.006(2) 0.006(3)
C14 0.049(3) 0.099(5) 0.053(3) 0.024(3) 0.010(2) 0.009(3)
C15 0.041(2) 0.082(4) 0.056(3) 0.023(3) 0.009(2) -0.004(3)
C16 0.037(2) 0.046(2) 0.043(2) 0.0101(18) 0.0117(17) -0.0092(18)
C17 0.040(2) 0.054(3) 0.056(3) 0.014(2) 0.0163(19) -0.001(2)
C18 0.041(2) 0.080(4) 0.046(2) 0.019(3) 0.0066(19) -0.006(2)
C19 0.047(2) 0.075(3) 0.043(2) 0.002(2) 0.0141(19) -0.010(2)
C20 0.043(2) 0.054(3) 0.048(2) 0.003(2) 0.0190(19) -0.012(2)
C21 0.0374(19) 0.046(2) 0.042(2) 0.0085(18) 0.0132(16) -0.0043(18)

loop_
_atom_type_symbol
_atom_type_description
_atom_type_scat_dispersion_real
_atom_type_scat_dispersion_imag
_atom_type_scat_source
C C 0.0181 0.0091 'International Tables Vol C Tables 4.2.6.8 and 6.1.1.4'
H H 0.0000 0.0000 'International Tables Vol C Tables 4.2.6.8 and 6.1.1.4'
N N 0.0311 0.0180 'International Tables Vol C Tables 4.2.6.8 and 6.1.1.4'
O O 0.0492 0.0322 'International Tables Vol C Tables 4.2.6.8 and 6.1.1.4'
F F 0.0727 0.0534 'International Tables Vol C Tables 4.2.6.8 and 6.1.1.4'
Cl Cl 0.3639 0.7018 'International Tables Vol C Tables 4.2.6.8 and 6.1.1.4'

loop_
_geom_angle_atom_site_label_1
_geom_angle_atom_site_label_2
_geom_angle_atom_site_label_3
_geom_angle
C1 O2 C4 115.2(6)
C5 O4 C6 120.7(3)
C5 N1 C2 121.3(4)
C5 N1 H1A 112(4)
C2 N1 H1A 126(4)
O1 C1 O2 123.2(5)
O1 C1 C2 125.3(4)
O2 C1 C2 111.4(4)
N1 C2 C1 107.4(3)
N1 C2 C3 114.0(3)
C1 C2 C3 110.4(3)
N1 C2 H2A 108.3
C1 C2 H2A 108.3
C3 C2 H2A 108.3
C10 C3 C16 112.4(3)
C10 C3 C2 112.0(3)
C16 C3 C2 111.1(3)
C10 C3 H3A 107.0
C16 C3 H3A 107.0
C2 C3 H3A 107.0
O2 C4 H4A 109.5
O2 C4 H4B 109.5
H4A C4 H4B 109.5
O2 C4 H4C 109.5
H4A C4 H4C 109.5
H4B C4 H4C 109.5
O3 C5 O4 126.2(4)
O3 C5 N1 124.5(4)
O4 C5 N1 109.3(4)
O4 C6 C8 102.8(3)
O4 C6 C9 109.6(3)
C8 C6 C9 110.5(4)
O4 C6 C7 109.5(4)
C8 C6 C7 110.1(4)
C9 C6 C7 113.8(4)
C6 C7 H7A 109.5
C6 C7 H7B 109.5
H7A C7 H7B 109.5
C6 C7 H7C 109.5
H7A C7 H7C 109.5
H7B C7 H7C 109.5
C6 C8 H8A 109.5
C6 C8 H8B 109.5
H8A C8 H8B 109.5
C6 C8 H8C 109.5
H8A C8 H8C 109.5
H8B C8 H8C 109.5
C6 C9 H9A 109.5
C6 C9 H9B 109.5
H9A C9 H9B 109.5
C6 C9 H9C 109.5
H9A C9 H9C 109.5
H9B C9 H9C 109.5
C11 C10 C15 116.9(5)
C11 C10 C3 119.8(4)
C15 C10 C3 123.1(4)
C10 C11 C12 122.5(5)
C10 C11 H11A 118.8
C12 C11 H11A 118.8
C13 C12 C11 118.5(5)
C13 C12 H12A 120.8
C11 C12 H12A 120.8
C14 C13 C12 121.6(5)
C14 C13 Cl1 118.1(5)
C12 C13 Cl1 120.2(5)
C13 C14 C15 118.9(6)
C13 C14 H14A 120.6
C15 C14 H14A 120.6
C14 C15 C10 121.7(5)
C14 C15 H15A 119.2
C10 C15 H15A 119.2
C21 C16 C17 118.9(4)
C21 C16 C3 121.3(4)
C17 C16 C3 119.9(4)
C18 C17 C16 118.1(5)
C18 C17 H17A 120.9
C16 C17 H17A 120.9
F1 C18 C19 119.0(5)
F1 C18 C17 116.7(5)
C19 C18 C17 124.3(4)
C20 C19 C18 116.2(5)
C20 C19 H19A 121.9
C18 C19 H19A 121.9
F2 C20 C19 119.0(4)
F2 C20 C21 118.0(4)
C19 C20 C21 123.1(5)
C16 C21 C20 119.4(4)
C16 C21 H21A 120.3
C20 C21 H21A 120.3

loop_
_geom_bond_atom_site_label_1
_geom_bond_atom_site_label_2
_geom_bond_distance
Cl1 C13 1.754(5)
F1 C18 1.359(6)
F2 C20 1.351(6)
O1 C1 1.173(6)
O2 C1 1.309(6)
O2 C4 1.455(9)
O3 C5 1.219(5)
O4 C5 1.343(5)
O4 C6 1.479(5)
N1 C5 1.354(6)
N1 C2 1.442(5)
N1 H1A 0.80(6)
C1 C2 1.520(6)
C2 C3 1.558(5)
C2 H2A 1.0000
C3 C10 1.520(6)
C3 C16 1.521(6)
C3 H3A 1.0000
C4 H4A 0.9800
C4 H4B 0.9800
C4 H4C 0.9800
C6 C8 1.517(7)
C6 C9 1.519(7)
C6 C7 1.521(7)
C7 H7A 0.9800
C7 H7B 0.9800
C7 H7C 0.9800
C8 H8A 0.9800
C8 H8B 0.9800
C8 H8C 0.9800
C9 H9A 0.9800
C9 H9B 0.9800
C9 H9C 0.9800
C10 C11 1.378(7)
C10 C15 1.386(7)
C11 C12 1.380(8)
C11 H11A 0.9500
C12 C13 1.365(9)
C12 H12A 0.9500
C13 C14 1.361(9)
C14 C15 1.386(7)
C14 H14A 0.9500
C15 H15A 0.9500
C16 C21 1.392(6)
C16 C17 1.397(6)
C17 C18 1.391(7)
C17 H17A 0.9500
C18 C19 1.366(8)
C19 C20 1.363(7)
C19 H19A 0.9500
C20 C21 1.392(6)
C21 H21A 0.9500

loop_
_geom_hbond_atom_site_label_D
_geom_hbond_atom_site_label_H
_geom_hbond_atom_site_label_A
_geom_hbond_distance_DH
_geom_hbond_distance_HA
_geom_hbond_distance_DA
_geom_hbond_angle_DHA
_geom_hbond_site_symmetry_A
N1 H1A O3 0.80(6) 2.25(6) 2.992(5) 154(5) 1_565

loop_
_geom_torsion_atom_site_label_1
_geom_torsion_atom_site_label_2
_geom_torsion_atom_site_label_3
_geom_torsion_atom_site_label_4
_geom_torsion
C4 O2 C1 O1 5.7(9)
C4 O2 C1 C2 -172.4(6)
C5 N1 C2 C1 -137.1(4)
C5 N1 C2 C3 100.3(4)
O1 C1 C2 N1 -103.4(6)
O2 C1 C2 N1 74.6(5)
O1 C1 C2 C3 21.4(7)
O2 C1 C2 C3 -160.5(4)
N1 C2 C3 C10 -174.7(4)
C1 C2 C3 C10 64.4(5)
N1 C2 C3 C16 -48.0(5)
C1 C2 C3 C16 -168.9(4)
C6 O4 C5 O3 1.8(6)
C6 O4 C5 N1 -178.3(4)
C2 N1 C5 O3 6.0(6)
C2 N1 C5 O4 -173.9(3)
C5 O4 C6 C8 178.5(4)
C5 O4 C6 C9 -64.0(5)
C5 O4 C6 C7 61.5(5)
C16 C3 C10 C11 79.0(6)
C2 C3 C10 C11 -155.1(5)
C16 C3 C10 C15 -95.1(5)
C2 C3 C10 C15 30.8(6)
C15 C10 C11 C12 -1.6(9)
C3 C10 C11 C12 -176.0(5)
C10 C11 C12 C13 0.2(10)
C11 C12 C13 C14 1.3(10)
C11 C12 C13 Cl1 178.2(5)
C12 C13 C14 C15 -1.4(10)
Cl1 C13 C14 C15 -178.3(5)
C13 C14 C15 C10 -0.1(9)
C11 C10 C15 C14 1.5(8)
C3 C10 C15 C14 175.8(5)
C10 C3 C16 C21 23.2(5)
C2 C3 C16 C21 -103.3(4)
C10 C3 C16 C17 -157.3(4)
C2 C3 C16 C17 76.3(5)
C21 C16 C17 C18 1.5(6)
C3 C16 C17 C18 -178.1(4)
C16 C17 C18 F1 179.4(4)
C16 C17 C18 C19 -1.5(7)
F1 C18 C19 C20 179.1(4)
C17 C18 C19 C20 0.0(7)
C18 C19 C20 F2 -179.0(4)
C18 C19 C20 C21 1.6(7)
C17 C16 C21 C20 -0.1(6)
C3 C16 C21 C20 179.5(4)
F2 C20 C21 C16 179.0(4)
C19 C20 C21 C16 -1.5(6)
